data_7106129
loop_
_publ_author_name
'Xiaobing Wang'
'Jing Huang'
'Shenglin Xiang'
'Yu Liu'
'Jianyong Zhang'
'Andreas Eichhofer'
'Dieter Fenske'
'Shi Bai'
'Cheng-Yong Su'

_publ_section_title
;
 Discrete Ag6L6 coordination nanotubular structures based on a T-shaped
 pyridyl diphosphine
;
_journal_name_full Chem.Commun.
_journal_page_first 3849
_journal_paper_doi 10.1039/c0cc05235c
_journal_volume 47
_journal_year 2011
_chemical_formula_sum 'C210 H162 Ag6 F36 N6 P12 Sb6'
_chemical_formula_weight 5202.82
_chemical_name_systematic
;
?
;
_space_group_IT_number 14
_symmetry_cell_setting monoclinic
_symmetry_space_group_name_Hall '-P 2yn'
_symmetry_space_group_name_H-M 'P 1 21/n 1'
_atom_sites_solution_hydrogens geom
_atom_sites_solution_primary direct
_atom_sites_solution_secondary difmap
_audit_creation_method SHELXL-97
_cell_angle_alpha 90.00
_cell_angle_beta 102.860(4)
_cell_angle_gamma 90.00
_cell_formula_units_Z 2
_cell_length_a 18.4879(6)
_cell_length_b 34.8299(11)
_cell_length_c 20.2362(10)
_cell_measurement_reflns_used 13250
_cell_measurement_temperature 150(2)
_cell_measurement_theta_max 61.2801
_cell_measurement_theta_min 2.2283
_cell_volume 12703.9(9)
_computing_cell_refinement
;
CrysAlis RED, Oxford Diffraction Ltd.,
Version 1.171.32.29 (release 10-06-2008 CrysAlis171 .NET)
(compiled Jun 10 2008,16:49:55)
;
_computing_data_collection
;
CrysAlis CCD, Oxford Diffraction Ltd.,
Version 1.171.32.29 (release 10-06-2008 CrysAlis171 .NET)
(compiled Jun 10 2008,16:49:55)
;
_computing_data_reduction
;
CrysAlis RED, Oxford Diffraction Ltd.,
Version 1.171.32.29 (release 10-06-2008 CrysAlis171 .NET)
(compiled Jun 10 2008,16:49:55)
;
_computing_structure_refinement 'SHELXL-97 (Sheldrick, 1997)'
_computing_structure_solution 'SHELXS-97 (Sheldrick, 1990)'
_diffrn_ambient_temperature 150(2)
_diffrn_detector_area_resol_mean 16.0855
_diffrn_measured_fraction_theta_full 0.977
_diffrn_measured_fraction_theta_max 0.977
_diffrn_measurement_device_type 'Oxford Germini S Ultra'
_diffrn_measurement_method '\w '
_diffrn_radiation_monochromator mirror
_diffrn_radiation_source 'Ultra (Cu) X-ray Source'
_diffrn_radiation_type CuK\a
_diffrn_radiation_wavelength 1.54178
_diffrn_reflns_av_R_equivalents 0.0853
_diffrn_reflns_av_sigmaI/netI 0.0863
_diffrn_reflns_limit_h_max 21
_diffrn_reflns_limit_h_min -20
_diffrn_reflns_limit_k_max 36
_diffrn_reflns_limit_k_min -39
_diffrn_reflns_limit_l_max 22
_diffrn_reflns_limit_l_min -23
_diffrn_reflns_number 93050
_diffrn_reflns_theta_full 61.61
_diffrn_reflns_theta_max 61.61
_diffrn_reflns_theta_min 2.57
_exptl_absorpt_coefficient_mu 9.898
_exptl_absorpt_correction_T_max 0.3183
_exptl_absorpt_correction_T_min 0.1910
_exptl_absorpt_correction_type multi-scan
_exptl_absorpt_process_details
;
CrysAlis RED, Oxford Diffraction Ltd.,
Version 1.171.32.29 (release 10-06-2008 CrysAlis171 .NET)
(compiled Jun 10 2008,16:49:55)
Empirical absorption correction using spherical harmonics,
implemented in SCALE3 ABSPACK scaling algorithm.
;
_exptl_crystal_colour colorless
_exptl_crystal_density_diffrn 1.360
_exptl_crystal_density_method 'not measured'
_exptl_crystal_description block
_exptl_crystal_F_000 5112
_exptl_crystal_size_max 0.25
_exptl_crystal_size_mid 0.20
_exptl_crystal_size_min 0.15
_refine_diff_density_max 5.056
_refine_diff_density_min -1.951
_refine_diff_density_rms 0.213
_refine_ls_extinction_method none
_refine_ls_goodness_of_fit_ref 1.022
_refine_ls_hydrogen_treatment constr
_refine_ls_matrix_type full
_refine_ls_number_parameters 1125
_refine_ls_number_reflns 19309
_refine_ls_number_restraints 2035
_refine_ls_restrained_S_all 1.001
_refine_ls_R_factor_all 0.1550
_refine_ls_R_factor_gt 0.1116
_refine_ls_shift/su_max 0.062
_refine_ls_shift/su_mean 0.005
_refine_ls_structure_factor_coef Fsqd
_refine_ls_weighting_details 'calc w=1/[\s^2^(Fo^2^)+(0.0751P)^2^+290.0000P] where P=(Fo^2^+2Fc^2^)/3'
_refine_ls_weighting_scheme calc
_refine_ls_wR_factor_gt 0.2544
_refine_ls_wR_factor_ref 0.2789
_reflns_number_gt 10474
_reflns_number_total 19309
_reflns_threshold_expression >2sigma(I)
_cod_data_source_file c0cc05235c.txt
_cod_data_source_block Ag6L6-SbF6
_cod_depositor_comments
;
The following automatic conversions were performed:

'_symmetry_cell_setting' value 'Monoclinic' changed to 'monoclinic'
according to the built-in table from CIF Core dictionary named
'cif_core.dic' version 2.4.1 from 2010-06-29.

Automatic conversion script
Id: cif_fix_values 1646 2011-03-28 12:23:43Z adriana 
;
_cod_original_sg_symbol_H-M P2(1)/n
_cod_database_code 7106129

loop_
_symmetry_equiv_pos_as_xyz
'x, y, z'
'-x+1/2, y+1/2, -z+1/2'
'-x, -y, -z'
'x-1/2, -y-1/2, z-1/2'

loop_
_atom_site_label
_atom_site_type_symbol
_atom_site_fract_x
_atom_site_fract_y
_atom_site_fract_z
_atom_site_U_iso_or_equiv
_atom_site_adp_type
_atom_site_occupancy
_atom_site_symmetry_multiplicity
_atom_site_calc_flag
_atom_site_refinement_flags
_atom_site_disorder_assembly
_atom_site_disorder_group
Ag1 Ag -0.17387(4) -0.13290(2) 1.10793(4) 0.0594(2) Uani 1 1 d . . 1
Ag2 Ag 0.04287(4) -0.13693(3) 0.80517(4) 0.0604(2) Uani 1 1 d . . 1
Ag3 Ag -0.25262(4) 0.09883(3) 0.81882(4) 0.0626(2) Uani 1 1 d . A 1
P1 P 0.11818(15) 0.14184(8) 0.77183(14) 0.0538(8) Uani 1 1 d . . 1
P2 P -0.18722(16) 0.12580(9) 0.73622(15) 0.0606(9) Uani 1 1 d . A 1
P3 P -0.08150(14) -0.16754(8) 0.77800(14) 0.0512(7) Uani 1 1 d . A 1
P4 P -0.21301(15) -0.16869(9) 1.00215(17) 0.0637(9) Uani 1 1 d . A 1
P5 P -0.33459(13) 0.11916(8) 0.89371(15) 0.0533(8) Uani 1 1 d . A 1
P6 P -0.17573(15) 0.15045(8) 1.15493(15) 0.0541(8) Uani 1 1 d . . 1
N3 N -0.2003(3) -0.0695(2) 1.0849(4) 0.048(2) Uani 1 1 d D A 1
C71 C -0.1455(5) -0.0419(2) 1.0959(5) 0.058(3) Uani 1 1 d DU A 1
H71A H -0.0955 -0.0500 1.1108 0.069 Uiso 1 1 calc R A 1
C72 C -0.1604(4) -0.0018(2) 1.0862(5) 0.060(3) Uani 1 1 d DU A 1
H72A H -0.1206 0.0161 1.0945 0.072 Uiso 1 1 calc R A 1
C73 C -0.2322(4) 0.0111(2) 1.0648(5) 0.053(3) Uani 1 1 d DU A 1
C74 C -0.2871(4) -0.0163(2) 1.0537(5) 0.056(3) Uani 1 1 d DU A 1
H74A H -0.3375 -0.0088 1.0386 0.067 Uiso 1 1 calc R A 1
C75 C -0.2692(5) -0.0545(3) 1.0645(6) 0.070(3) Uani 1 1 d DU A 1
H75A H -0.3093 -0.0722 1.0567 0.084 Uiso 1 1 calc R A 1
C76 C -0.2459(3) 0.04996(13) 1.0539(2) 0.040(2) Uiso 1 1 d GDU A 1
C77 C -0.2882(3) 0.06289(16) 0.9923(3) 0.043(3) Uiso 0.80 1 d PGDU A 1
H77A H -0.3118 0.0450 0.9590 0.051 Uiso 1 1 calc R A 1
C78 C -0.2958(4) 0.10205(17) 0.9794(3) 0.041(3) Uiso 0.70 1 d PGDU A 1
C79 C -0.2612(4) 0.12828(13) 1.0280(4) 0.035(2) Uiso 0.80 1 d PGDU A 1
H79A H -0.2665 0.1550 1.0192 0.042 Uiso 1 1 calc R A 1
C80 C -0.2190(4) 0.11534(15) 1.0896(3) 0.058(3) Uiso 1 1 d GDU A 1
C81 C -0.2113(3) 0.07618(16) 1.1025(3) 0.057(3) Uiso 1 1 d GDU A 1
H81A H -0.1824 0.0673 1.1446 0.068 Uiso 1 1 calc R A 1
N1 N 0.0230(4) -0.0723(2) 0.7849(3) 0.050(2) Uani 1 1 d DU A 1
C1 C 0.0458(6) -0.0528(2) 0.7345(5) 0.065(3) Uani 1 1 d DU A 1
H1A H 0.0729 -0.0663 0.7072 0.079 Uiso 1 1 calc R A 1
C2 C 0.0305(5) -0.0132(2) 0.7211(5) 0.064(3) Uani 1 1 d DU A 1
H2A H 0.0470 -0.0010 0.6851 0.077 Uiso 1 1 calc R A 1
C3 C -0.0077(4) 0.0075(2) 0.7595(4) 0.051(2) Uani 1 1 d DU A 1
C4 C -0.0331(5) -0.0119(2) 0.8092(4) 0.053(3) Uani 1 1 d DU A 1
H4A H -0.0616 0.0011 0.8359 0.063 Uiso 1 1 calc R A 1
C5 C -0.0169(5) -0.0505(2) 0.8198(4) 0.051(3) Uani 1 1 d DU A 1
H5A H -0.0352 -0.0628 0.8545 0.061 Uiso 1 1 calc R A 1
C6 C -0.0168(3) 0.04654(13) 0.7505(3) 0.050(2) Uiso 1 1 d GDU A 1
C7 C -0.0860(3) 0.06342(15) 0.7448(4) 0.052(3) Uiso 0.90 1 d PGDU A 1
H7A H -0.1286 0.0478 0.7428 0.063 Uiso 1 1 calc R A 1
C8 C -0.0930(3) 0.10316(16) 0.7420(4) 0.043(3) Uiso 0.80 1 d PGDU A 1
C9 C -0.0308(4) 0.12601(13) 0.7449(3) 0.030 Uiso 1 1 d GDU A 1
H9A H -0.0355 0.1532 0.7430 0.036 Uiso 1 1 calc R A 1
C10 C 0.0385(3) 0.10914(15) 0.7506(4) 0.052(3) Uiso 0.70 1 d PGDU A 1
C11 C 0.0455(3) 0.06940(16) 0.7534(4) 0.077(3) Uiso 1 1 d GDU A 1
H11A H 0.0928 0.0579 0.7573 0.093 Uiso 1 1 calc R A 1
N2 N -0.2376(4) 0.0338(2) 0.8287(4) 0.056(2) Uani 1 1 d DU A 1
C36 C -0.2005(5) 0.0182(2) 0.8887(4) 0.053(3) Uani 1 1 d DU A 1
H36A H -0.1817 0.0352 0.9252 0.064 Uiso 1 1 calc R A 1
C37 C -0.1880(5) -0.0221(2) 0.9001(4) 0.048(2) Uani 1 1 d DU A 1
H37A H -0.1623 -0.0311 0.9432 0.058 Uiso 1 1 calc R A 1
C38 C -0.2132(5) -0.0475(2) 0.8485(4) 0.058(3) Uani 1 1 d DU A 1
C39 C -0.2556(6) -0.0319(3) 0.7902(5) 0.073(3) Uani 1 1 d DU A 1
H39A H -0.2805 -0.0487 0.7555 0.088 Uiso 1 1 calc R A 1
C40 C -0.2634(6) 0.0074(3) 0.7802(5) 0.075(3) Uani 1 1 d DU A 1
H40A H -0.2883 0.0163 0.7367 0.090 Uiso 1 1 calc R A 1
C41 C -0.1983(3) -0.08638(14) 0.8580(3) 0.042(2) Uiso 1 1 d GDU A 1
C42 C -0.2112(4) -0.10517(17) 0.9149(3) 0.045(3) Uiso 0.80 1 d PGDU A 1
H42A H -0.2344 -0.0919 0.9456 0.054 Uiso 1 1 calc R A 1
C43 C -0.1902(4) -0.14331(17) 0.9267(3) 0.049(3) Uiso 0.80 1 d PGDU A 1
C44 C -0.1563(4) -0.16268(15) 0.8817(4) 0.056(3) Uiso 1 1 d GDU A 1
H44A H -0.1419 -0.1888 0.8898 0.067 Uiso 1 1 calc R A 1
C45 C -0.1434(4) -0.14390(17) 0.8249(4) 0.063(4) Uiso 0.80 1 d PGDU A 1
C46 C -0.1643(4) -0.10575(17) 0.8130(3) 0.066(3) Uiso 1 1 d GDU A 1
H46A H -0.1555 -0.0929 0.7741 0.079 Uiso 1 1 calc R A 1
C12 C 0.1718(4) 0.1276(3) 0.7122(4) 0.070(3) Uani 1 1 d DU B 1
C13 C 0.1377(4) 0.1124(3) 0.6495(3) 0.083(3) Uani 1 1 d DU B 1
H13A H 0.0855 0.1086 0.6373 0.100 Uiso 1 1 calc R B 1
C14 C 0.1839(4) 0.1027(3) 0.6041(4) 0.093(4) Uani 1 1 d DU B 1
H14A H 0.1629 0.0926 0.5604 0.111 Uiso 1 1 calc R B 1
C15 C 0.2585(5) 0.1081(4) 0.6243(4) 0.087(3) Uani 1 1 d DU B 1
H15A H 0.2888 0.1007 0.5942 0.105 Uiso 1 1 calc R B 1
C16 C 0.2912(5) 0.1229(4) 0.6836(4) 0.086(3) Uani 1 1 d DU B 1
H16A H 0.3435 0.1264 0.6948 0.104 Uiso 1 1 calc R B 1
C17 C 0.2476(4) 0.1335(3) 0.7302(5) 0.075(3) Uani 1 1 d DU B 1
H17A H 0.2701 0.1445 0.7729 0.090 Uiso 1 1 calc R B 1
C18 C 0.0957(5) 0.1924(2) 0.7528(4) 0.076(3) Uani 1 1 d DU C 1
C19 C 0.0757(5) 0.2032(3) 0.6852(5) 0.117(4) Uani 1 1 d DU C 1
H19A H 0.0716 0.1847 0.6501 0.141 Uiso 1 1 calc R C 1
C20 C 0.0617(7) 0.2422(3) 0.6702(5) 0.132(5) Uani 1 1 d DU C 1
H20A H 0.0472 0.2505 0.6245 0.159 Uiso 1 1 calc R C 1
C21 C 0.0692(9) 0.2679(3) 0.7219(4) 0.132(5) Uani 1 1 d DU C 1
H21A H 0.0623 0.2943 0.7109 0.159 Uiso 1 1 calc R C 1
C22 C 0.0852(9) 0.2582(3) 0.7857(5) 0.132(5) Uani 1 1 d DU C 1
H22A H 0.0841 0.2767 0.8200 0.158 Uiso 1 1 calc R C 1
C23 C 0.1047(9) 0.2188(3) 0.8029(5) 0.121(4) Uani 1 1 d DU C 1
H23A H 0.1236 0.2115 0.8487 0.146 Uiso 1 1 calc R C 1
C24 C -0.1714(5) 0.1780(3) 0.7434(5) 0.051(3) Uani 1 1 d DU A 1
C25 C -0.1422(5) 0.1943(4) 0.8027(6) 0.074(3) Uani 1 1 d DU A 1
H25A H -0.1299 0.1782 0.8416 0.089 Uiso 1 1 calc R A 1
C26 C -0.1283(6) 0.2347(4) 0.8113(7) 0.088(4) Uani 1 1 d DU A 1
H26A H -0.1076 0.2453 0.8547 0.105 Uiso 1 1 calc R A 1
C27 C -0.1448(8) 0.2566(4) 0.7576(7) 0.095(4) Uani 1 1 d DU A 1
H27A H -0.1345 0.2833 0.7611 0.114 Uiso 1 1 calc R A 1
C28 C -0.1760(9) 0.2412(2) 0.6984(8) 0.116(4) Uani 1 1 d DU A 1
H28A H -0.1928 0.2581 0.6614 0.139 Uiso 1 1 calc R A 1
C29 C -0.1864(8) 0.2005(2) 0.6862(7) 0.091(4) Uani 1 1 d DU A 1
H29A H -0.2023 0.1900 0.6419 0.109 Uiso 1 1 calc R A 1
C30 C -0.2370(4) 0.1172(3) 0.6502(4) 0.079(3) Uani 1 1 d DU A 1
C31 C -0.2037(5) 0.1143(3) 0.5951(4) 0.089(4) Uani 1 1 d DU A 1
H31A H -0.1515 0.1171 0.6017 0.107 Uiso 1 1 calc R A 1
C32 C -0.2468(5) 0.1071(3) 0.5298(5) 0.109(4) Uani 1 1 d DU A 1
H32A H -0.2244 0.1061 0.4919 0.131 Uiso 1 1 calc R A 1
C33 C -0.3214(5) 0.1016(4) 0.5216(5) 0.119(4) Uani 1 1 d DU A 1
H33A H -0.3500 0.0944 0.4784 0.142 Uiso 1 1 calc R A 1
C34 C -0.3547(6) 0.1061(5) 0.5719(4) 0.119(4) Uani 1 1 d DU A 1
H34A H -0.4073 0.1051 0.5636 0.143 Uiso 1 1 calc R A 1
C35 C -0.3126(5) 0.1124(4) 0.6386(5) 0.104(4) Uani 1 1 d DU A 1
H35A H -0.3367 0.1132 0.6755 0.125 Uiso 1 1 calc R A 1
C47 C -0.0802(5) -0.2191(3) 0.7932(5) 0.100(4) Uani 1 1 d DU A 1
C48 C -0.0161(6) -0.2335(3) 0.8355(5) 0.144(5) Uani 1 1 d DU A 1
H48A H 0.0247 -0.2170 0.8525 0.172 Uiso 1 1 calc R A 1
C49 C -0.0122(6) -0.2724(3) 0.8529(7) 0.151(5) Uani 1 1 d DU A 1
H49A H 0.0310 -0.2824 0.8824 0.181 Uiso 1 1 calc R A 1
C50 C -0.0703(6) -0.2959(3) 0.8275(8) 0.133(5) Uani 1 1 d DU A 1
H50A H -0.0658 -0.3226 0.8371 0.160 Uiso 1 1 calc R A 1
C51 C -0.1322(7) -0.2827(3) 0.7903(8) 0.152(5) Uani 1 1 d DU A 1
H51A H -0.1734 -0.2994 0.7767 0.183 Uiso 1 1 calc R A 1
C52 C -0.1383(7) -0.2432(3) 0.7698(8) 0.147(5) Uani 1 1 d DU A 1
H52A H -0.1823 -0.2339 0.7403 0.176 Uiso 1 1 calc R A 1
C53 C -0.1315(4) -0.1599(2) 0.6920(4) 0.049(2) Uani 1 1 d DU A 1
C54 C -0.2081(4) -0.1628(2) 0.6737(4) 0.062(3) Uani 1 1 d DU A 1
H54A H -0.2360 -0.1690 0.7064 0.075 Uiso 1 1 calc R A 1
C55 C -0.2440(5) -0.1562(3) 0.6052(4) 0.074(3) Uani 1 1 d DU A 1
H55A H -0.2966 -0.1573 0.5914 0.089 Uiso 1 1 calc R A 1
C56 C -0.2020(4) -0.1483(4) 0.5590(5) 0.080(3) Uani 1 1 d DU A 1
H56A H -0.2268 -0.1442 0.5132 0.096 Uiso 1 1 calc R A 1
C57 C -0.1290(4) -0.1460(3) 0.5747(4) 0.065(3) Uani 1 1 d DU A 1
H57A H -0.1017 -0.1414 0.5409 0.078 Uiso 1 1 calc R A 1
C58 C -0.0924(5) -0.1507(3) 0.6440(4) 0.062(3) Uani 1 1 d DU A 1
H58A H -0.0401 -0.1475 0.6571 0.075 Uiso 1 1 calc R A 1
C59 C -0.1782(4) -0.2179(2) 1.0007(5) 0.067(3) Uani 1 1 d DU A 1
C60 C -0.1011(4) -0.2220(2) 1.0178(5) 0.078(3) Uani 1 1 d DU A 1
H60A H -0.0695 -0.2002 1.0236 0.094 Uiso 1 1 calc R A 1
C61 C -0.0716(5) -0.2592(2) 1.0260(5) 0.081(3) Uani 1 1 d DU A 1
H61A H -0.0194 -0.2630 1.0374 0.097 Uiso 1 1 calc R A 1
C62 C -0.1184(4) -0.2899(3) 1.0174(6) 0.074(3) Uani 1 1 d DU A 1
H62A H -0.0978 -0.3150 1.0232 0.088 Uiso 1 1 calc R A 1
C63 C -0.1915(4) -0.2862(2) 1.0012(6) 0.068(3) Uani 1 1 d DU A 1
H63A H -0.2221 -0.3084 0.9946 0.081 Uiso 1 1 calc R A 1
C64 C -0.2240(5) -0.2492(2) 0.9938(5) 0.063(3) Uani 1 1 d DU A 1
H64A H -0.2764 -0.2461 0.9842 0.076 Uiso 1 1 calc R A 1
C65 C -0.3129(4) -0.1725(3) 0.9767(4) 0.064(3) Uani 1 1 d DU A 1
C66 C -0.3530(4) -0.1727(3) 1.0266(5) 0.083(3) Uani 1 1 d DU A 1
H66A H -0.3281 -0.1710 1.0729 0.099 Uiso 1 1 calc R A 1
C67 C -0.4309(5) -0.1753(3) 1.0086(5) 0.096(4) Uani 1 1 d DU A 1
H67A H -0.4591 -0.1751 1.0425 0.116 Uiso 1 1 calc R A 1
C68 C -0.4653(5) -0.1782(4) 0.9418(4) 0.088(4) Uani 1 1 d DU A 1
H68A H -0.5176 -0.1816 0.9298 0.105 Uiso 1 1 calc R A 1
C69 C -0.4280(4) -0.1764(4) 0.8931(5) 0.092(4) Uani 1 1 d DU A 1
H69A H -0.4539 -0.1759 0.8469 0.111 Uiso 1 1 calc R A 1
C70 C -0.3486(4) -0.1752(4) 0.9100(4) 0.077(3) Uani 1 1 d DU A 1
H70A H -0.3212 -0.1762 0.8755 0.093 Uiso 1 1 calc R A 1
C82 C -0.4290(4) 0.0995(3) 0.8742(4) 0.068(3) Uani 1 1 d DU A 1
C83 C -0.4620(4) 0.0931(2) 0.8057(4) 0.067(3) Uani 1 1 d DU A 1
H83A H -0.4353 0.0974 0.7713 0.081 Uiso 1 1 calc R A 1
C84 C -0.5358(4) 0.0802(3) 0.7895(5) 0.088(4) Uani 1 1 d DU A 1
H84A H -0.5597 0.0757 0.7436 0.105 Uiso 1 1 calc R A 1
C85 C -0.5734(5) 0.0741(4) 0.8396(4) 0.086(4) Uani 1 1 d DU A 1
H85A H -0.6233 0.0654 0.8277 0.103 Uiso 1 1 calc R A 1
C86 C -0.5420(5) 0.0801(4) 0.9044(5) 0.086(4) Uani 1 1 d DU A 1
H86A H -0.5694 0.0758 0.9382 0.104 Uiso 1 1 calc R A 1
C87 C -0.4674(4) 0.0928(3) 0.9231(5) 0.072(3) Uani 1 1 d DU A 1
H87A H -0.4443 0.0966 0.9695 0.086 Uiso 1 1 calc R A 1
C88 C -0.3428(4) 0.1708(3) 0.9004(5) 0.078(3) Uani 1 1 d DU A 1
C89 C -0.3955(5) 0.1864(3) 0.9310(5) 0.102(4) Uani 1 1 d DU A 1
H89A H -0.4290 0.1703 0.9474 0.123 Uiso 1 1 calc R A 1
C90 C -0.3994(6) 0.2265(3) 0.9379(6) 0.118(4) Uani 1 1 d DU A 1
H90A H -0.4344 0.2377 0.9602 0.142 Uiso 1 1 calc R A 1
C91 C -0.3523(5) 0.2490(3) 0.9123(7) 0.122(4) Uani 1 1 d DU A 1
H91A H -0.3594 0.2761 0.9113 0.147 Uiso 1 1 calc R A 1
C92 C -0.2974(7) 0.2348(3) 0.8888(8) 0.134(5) Uani 1 1 d DU A 1
H92A H -0.2618 0.2514 0.8765 0.161 Uiso 1 1 calc R A 1
C93 C -0.2915(6) 0.1944(3) 0.8819(7) 0.120(4) Uani 1 1 d DU A 1
H93A H -0.2522 0.1838 0.8645 0.144 Uiso 1 1 calc R A 1
C94 C -0.2315(4) 0.1427(3) 1.2173(4) 0.069(3) Uani 1 1 d DU D 1
C95 C -0.3071(4) 0.1356(3) 1.1970(4) 0.079(3) Uani 1 1 d DU D 1
H95A H -0.3300 0.1317 1.1506 0.095 Uiso 1 1 calc R D 1
C96 C -0.3485(5) 0.1345(3) 1.2473(4) 0.094(4) Uani 1 1 d DU D 1
H96A H -0.4005 0.1301 1.2348 0.112 Uiso 1 1 calc R D 1
C97 C -0.3153(5) 0.1396(4) 1.3138(5) 0.104(4) Uani 1 1 d DU D 1
H97A H -0.3444 0.1380 1.3469 0.125 Uiso 1 1 calc R D 1
C98 C -0.2439(5) 0.1467(4) 1.3333(5) 0.099(4) Uani 1 1 d DU D 1
H98A H -0.2218 0.1505 1.3799 0.119 Uiso 1 1 calc R D 1
C99 C -0.2001(5) 0.1486(4) 1.2841(4) 0.086(3) Uani 1 1 d DU D 1
H99A H -0.1485 0.1539 1.2979 0.103 Uiso 1 1 calc R D 1
C100 C -0.1952(4) 0.1974(2) 1.1185(5) 0.070(3) Uani 1 1 d DU E 1
C101 C -0.2460(5) 0.2227(2) 1.1399(6) 0.093(4) Uani 1 1 d DU E 1
H101 H -0.2746 0.2141 1.1707 0.112 Uiso 1 1 calc R E 1
C102 C -0.2534(6) 0.2605(3) 1.1150(6) 0.117(4) Uani 1 1 d DU E 1
H10C H -0.2852 0.2783 1.1302 0.141 Uiso 1 1 calc R E 1
C103 C -0.2146(6) 0.2710(3) 1.0691(6) 0.123(4) Uani 1 1 d DU E 1
H10D H -0.2235 0.2957 1.0489 0.148 Uiso 1 1 calc R E 1
C104 C -0.1646(7) 0.24868(19) 1.0506(7) 0.118(4) Uani 1 1 d DU E 1
H10E H -0.1328 0.2589 1.0240 0.141 Uiso 1 1 calc R E 1
C105 C -0.1581(6) 0.2089(2) 1.0707(5) 0.091(4) Uani 1 1 d DU E 1
H10F H -0.1291 0.1914 1.0515 0.110 Uiso 1 1 calc R E 1
Sb3 Sb -0.55914(6) 0.12415(5) 0.32692(6) 0.1240(5) Uani 1 1 d DU F 1
F13 F -0.5372(6) 0.0854(3) 0.2779(6) 0.210(6) Uani 1 1 d DU F 1
F14 F -0.5797(6) 0.1657(3) 0.3801(6) 0.186(5) Uani 1 1 d DU F 1
F15 F -0.4803(6) 0.1124(4) 0.3905(5) 0.186(5) Uani 1 1 d DU F 1
F16 F -0.5057(5) 0.1552(3) 0.2874(6) 0.190(5) Uani 1 1 d DU F 1
F17 F -0.6461(4) 0.1307(3) 0.2610(5) 0.151(4) Uani 1 1 d DU F 1
F18 F -0.6153(5) 0.0923(3) 0.3689(5) 0.177(4) Uani 1 1 d DU F 1
Sb1 Sb 0.03364(3) -0.100456(19) 1.02479(3) 0.04066(16) Uani 1 1 d U G 1
F1 F 0.1256(4) -0.1209(3) 1.0714(5) 0.116(3) Uani 1 1 d U G 1
F2 F -0.0532(3) -0.0789(3) 0.9799(4) 0.099(3) Uani 1 1 d U G 1
F3 F 0.0273(5) -0.1363(3) 0.9573(4) 0.127(3) Uani 1 1 d U G 1
F4 F -0.0171(4) -0.1324(2) 1.0713(4) 0.096(2) Uani 1 1 d U G 1
F5 F 0.0835(4) -0.0689(2) 0.9782(4) 0.089(2) Uani 1 1 d U G 1
F6 F 0.0383(4) -0.0653(3) 1.0945(4) 0.101(3) Uani 1 1 d U G 1
Sb2 Sb -0.06113(10) 0.18665(6) 0.49731(10) 0.1772(7) Uani 1 1 d DU H 1
F7 F -0.1522(6) 0.1661(5) 0.4856(9) 0.297(8) Uani 1 1 d DU H 1
F8 F 0.0385(5) 0.2032(4) 0.5197(6) 0.200(5) Uani 1 1 d DU H 1
F9 F -0.0407(6) 0.1475(4) 0.4482(6) 0.229(6) Uani 1 1 d DU H 1
F10 F -0.0963(8) 0.2164(4) 0.4317(6) 0.225(5) Uani 1 1 d DU H 1
F11 F -0.0844(6) 0.2111(3) 0.5754(5) 0.189(5) Uani 1 1 d DU H 1
F12 F -0.0307(8) 0.1477(4) 0.5653(6) 0.253(7) Uani 1 1 d DU H 1
C9' C -0.0191(7) 0.1114(4) 0.7471(6) 0.025 Uiso 0.60 1 d P I 2
C44' C -0.1656(8) -0.1456(4) 0.8588(7) 0.035 Uiso 0.60 1 d P J 2
C78' C -0.2643(6) 0.1075(3) 1.0322(5) 0.025 Uiso 0.70 1 d P K 2

loop_
_atom_site_aniso_label
_atom_site_aniso_U_11
_atom_site_aniso_U_22
_atom_site_aniso_U_33
_atom_site_aniso_U_23
_atom_site_aniso_U_13
_atom_site_aniso_U_12
Ag1 0.0527(4) 0.0531(5) 0.0748(5) 0.0069(4) 0.0190(4) -0.0046(4)
Ag2 0.0467(4) 0.0637(5) 0.0742(5) -0.0036(4) 0.0205(3) -0.0054(4)
Ag3 0.0506(4) 0.0656(6) 0.0718(5) 0.0132(4) 0.0141(4) 0.0010(4)
P1 0.0565(14) 0.0433(16) 0.0636(16) 0.0188(13) 0.0177(12) -0.0035(12)
P2 0.0641(16) 0.0493(18) 0.0621(17) 0.0120(14) 0.0005(14) 0.0117(14)
P3 0.0500(13) 0.0475(16) 0.0621(15) -0.0082(13) 0.0250(11) -0.0048(12)
P4 0.0533(14) 0.0507(18) 0.092(2) 0.0028(16) 0.0259(14) -0.0034(14)
P5 0.0383(12) 0.0426(15) 0.0786(18) 0.0048(14) 0.0117(12) 0.0072(12)
P6 0.0594(14) 0.0375(15) 0.0695(16) 0.0036(13) 0.0230(13) 0.0059(13)
N3 0.029(3) 0.069(6) 0.048(4) 0.010(4) 0.011(3) -0.010(4)
C71 0.055(5) 0.059(6) 0.061(5) 0.000(5) 0.015(4) -0.006(5)
C72 0.055(5) 0.061(6) 0.063(5) -0.004(5) 0.011(4) 0.002(5)
C73 0.040(4) 0.059(5) 0.059(5) -0.001(4) 0.007(4) -0.005(4)
C74 0.039(4) 0.052(5) 0.077(5) 0.007(5) 0.015(4) 0.011(4)
C75 0.057(5) 0.077(7) 0.076(6) 0.005(6) 0.015(5) 0.011(5)
N1 0.045(4) 0.054(5) 0.055(4) -0.003(4) 0.021(3) -0.014(3)
C1 0.066(5) 0.059(6) 0.071(5) -0.004(5) 0.015(5) -0.004(5)
C2 0.075(5) 0.055(6) 0.071(5) -0.002(5) 0.032(4) -0.001(5)
C3 0.047(4) 0.045(5) 0.063(5) -0.001(4) 0.017(4) 0.004(4)
C4 0.050(4) 0.055(5) 0.057(5) 0.004(4) 0.018(4) 0.005(4)
C5 0.043(4) 0.061(5) 0.052(5) -0.007(4) 0.016(4) -0.008(4)
N2 0.048(4) 0.062(5) 0.057(4) 0.011(4) 0.011(3) -0.007(4)
C36 0.045(4) 0.053(5) 0.065(5) 0.008(5) 0.019(4) -0.003(4)
C37 0.047(4) 0.049(5) 0.050(5) 0.008(4) 0.014(4) 0.003(4)
C38 0.060(5) 0.068(5) 0.049(4) 0.003(4) 0.017(4) 0.003(4)
C39 0.077(6) 0.062(6) 0.071(6) -0.007(5) -0.002(5) -0.003(5)
C40 0.073(6) 0.074(6) 0.077(6) 0.006(5) 0.011(5) -0.004(5)
C12 0.069(5) 0.074(6) 0.067(5) 0.033(5) 0.012(5) -0.003(5)
C13 0.085(6) 0.101(7) 0.066(5) 0.020(5) 0.023(5) 0.003(6)
C14 0.100(6) 0.109(7) 0.073(6) 0.009(6) 0.025(5) 0.000(6)
C15 0.090(6) 0.101(7) 0.077(6) 0.017(6) 0.031(5) -0.001(6)
C16 0.084(6) 0.091(7) 0.090(6) 0.023(6) 0.031(5) 0.011(6)
C17 0.067(5) 0.091(6) 0.071(5) 0.029(5) 0.025(5) 0.003(5)
C18 0.073(5) 0.058(6) 0.097(6) 0.039(5) 0.023(5) 0.016(5)
C19 0.126(7) 0.100(7) 0.126(7) 0.029(7) 0.026(6) 0.007(7)
C20 0.146(8) 0.112(8) 0.137(8) 0.025(7) 0.026(7) 0.001(7)
C21 0.132(7) 0.119(8) 0.139(8) 0.020(7) 0.018(7) 0.007(7)
C22 0.143(8) 0.112(8) 0.134(8) 0.014(7) 0.017(7) 0.015(7)
C23 0.133(7) 0.104(7) 0.124(7) 0.024(7) 0.021(7) 0.010(7)
C24 0.050(5) 0.037(5) 0.065(5) 0.005(4) 0.009(4) -0.005(4)
C25 0.080(6) 0.057(6) 0.078(6) 0.019(5) 0.004(5) 0.002(5)
C26 0.091(6) 0.080(7) 0.090(6) 0.003(6) 0.014(5) -0.012(6)
C27 0.103(7) 0.072(6) 0.099(7) 0.014(6) 0.001(6) -0.021(6)
C28 0.144(7) 0.090(7) 0.101(7) 0.028(6) 0.000(6) -0.010(7)
C29 0.120(7) 0.073(6) 0.073(6) 0.016(6) 0.006(6) -0.023(6)
C30 0.085(6) 0.067(6) 0.079(6) 0.013(5) 0.001(5) 0.015(5)
C31 0.103(7) 0.080(7) 0.076(6) 0.005(6) 0.002(6) -0.001(6)
C32 0.118(7) 0.100(7) 0.100(7) 0.007(6) 0.005(6) 0.009(6)
C33 0.114(7) 0.109(7) 0.117(7) 0.009(7) -0.005(7) 0.013(7)
C34 0.108(7) 0.116(7) 0.116(7) 0.008(7) -0.009(6) 0.009(7)
C35 0.089(7) 0.108(7) 0.103(7) 0.007(6) -0.006(6) 0.007(6)
C47 0.086(6) 0.085(7) 0.128(7) 0.001(6) 0.024(6) -0.006(6)
C48 0.126(8) 0.119(8) 0.176(8) 0.025(7) 0.014(7) -0.010(7)
C49 0.141(8) 0.123(8) 0.179(8) 0.020(7) 0.015(7) -0.010(7)
C50 0.119(7) 0.116(8) 0.158(8) 0.013(7) 0.018(7) -0.014(7)
C51 0.144(8) 0.126(8) 0.176(8) 0.017(7) 0.013(7) -0.023(7)
C52 0.132(8) 0.125(8) 0.171(8) 0.013(7) 0.006(7) -0.007(7)
C53 0.053(4) 0.035(5) 0.066(5) -0.007(4) 0.027(4) -0.001(4)
C54 0.066(5) 0.053(5) 0.074(5) -0.015(5) 0.029(4) -0.008(5)
C55 0.070(5) 0.069(6) 0.082(6) -0.010(5) 0.015(5) 0.005(5)
C56 0.095(6) 0.073(6) 0.070(6) 0.001(5) 0.013(5) 0.004(6)
C57 0.082(5) 0.048(5) 0.069(5) 0.007(5) 0.025(5) -0.001(5)
C58 0.071(5) 0.055(6) 0.065(5) -0.003(5) 0.025(4) -0.007(5)
C59 0.060(5) 0.060(6) 0.087(6) 0.001(5) 0.027(5) 0.003(5)
C60 0.063(5) 0.068(6) 0.108(6) 0.000(6) 0.027(5) -0.004(5)
C61 0.070(6) 0.067(6) 0.106(6) -0.004(6) 0.024(5) -0.002(5)
C62 0.084(6) 0.050(6) 0.087(6) -0.002(5) 0.020(5) 0.002(5)
C63 0.077(6) 0.049(5) 0.076(6) 0.002(5) 0.015(5) -0.005(5)
C64 0.068(5) 0.049(5) 0.077(5) 0.004(5) 0.027(5) -0.009(5)
C65 0.059(5) 0.054(6) 0.082(6) -0.005(5) 0.022(4) 0.001(5)
C66 0.063(5) 0.091(7) 0.094(6) 0.005(6) 0.019(5) -0.001(5)
C67 0.075(6) 0.108(7) 0.112(7) 0.000(6) 0.031(5) -0.007(6)
C68 0.076(6) 0.093(7) 0.095(6) -0.009(6) 0.019(5) 0.000(6)
C69 0.085(6) 0.089(7) 0.102(7) -0.016(6) 0.016(6) -0.010(6)
C70 0.067(5) 0.074(6) 0.098(6) -0.014(6) 0.033(5) 0.000(5)
C82 0.054(5) 0.070(6) 0.079(6) 0.006(5) 0.012(5) 0.004(5)
C83 0.051(5) 0.071(6) 0.075(6) -0.001(5) 0.001(5) -0.001(5)
C84 0.068(6) 0.097(7) 0.091(6) -0.006(6) 0.000(5) -0.001(6)
C85 0.063(5) 0.092(7) 0.101(7) -0.008(6) 0.014(5) -0.007(5)
C86 0.062(5) 0.091(7) 0.105(7) 0.003(6) 0.016(5) -0.002(5)
C87 0.047(5) 0.082(6) 0.086(6) -0.005(5) 0.017(5) -0.003(5)
C88 0.084(6) 0.060(6) 0.096(6) 0.004(5) 0.031(5) 0.012(5)
C89 0.077(6) 0.090(7) 0.137(7) -0.017(6) 0.020(6) -0.001(6)
C90 0.101(7) 0.110(7) 0.141(7) -0.024(7) 0.021(6) 0.014(6)
C91 0.134(7) 0.099(7) 0.138(8) 0.004(7) 0.038(7) 0.018(7)
C92 0.156(8) 0.101(8) 0.154(8) -0.005(7) 0.053(7) 0.004(7)
C93 0.143(7) 0.087(7) 0.141(7) 0.004(7) 0.054(6) 0.010(7)
C94 0.060(5) 0.069(6) 0.086(6) -0.002(5) 0.030(5) 0.006(5)
C95 0.074(5) 0.080(6) 0.091(6) -0.012(5) 0.033(5) 0.010(5)
C96 0.073(6) 0.102(7) 0.116(7) -0.007(6) 0.042(5) 0.005(6)
C97 0.095(6) 0.123(7) 0.107(7) -0.002(6) 0.048(5) 0.000(6)
C98 0.095(6) 0.119(7) 0.086(6) -0.003(6) 0.027(6) -0.002(6)
C99 0.082(6) 0.095(7) 0.087(6) -0.009(6) 0.030(5) -0.001(6)
C100 0.077(6) 0.046(5) 0.082(6) 0.010(5) 0.004(5) -0.005(5)
C101 0.103(7) 0.075(7) 0.099(7) 0.003(6) 0.018(6) 0.004(6)
C102 0.129(7) 0.100(7) 0.118(7) -0.004(7) 0.016(6) 0.012(7)
C103 0.136(8) 0.100(7) 0.127(8) 0.007(7) 0.015(7) -0.002(7)
C104 0.135(7) 0.093(7) 0.123(7) 0.021(7) 0.023(7) -0.008(7)
C105 0.106(7) 0.065(6) 0.096(7) 0.010(6) 0.006(6) 0.001(6)
Sb3 0.0805(6) 0.1814(13) 0.1202(8) 0.0072(8) 0.0439(6) -0.0031(7)
F13 0.190(9) 0.216(10) 0.227(10) -0.063(8) 0.055(8) 0.047(8)
F14 0.185(9) 0.189(10) 0.187(9) -0.036(8) 0.049(7) -0.012(8)
F15 0.172(9) 0.230(11) 0.151(8) 0.042(8) 0.025(7) 0.016(8)
F16 0.141(7) 0.210(10) 0.229(10) 0.055(8) 0.065(7) -0.012(7)
F17 0.090(5) 0.188(9) 0.176(8) 0.002(7) 0.029(5) -0.009(6)
F18 0.189(8) 0.163(9) 0.205(8) 0.061(7) 0.097(7) 0.011(7)
Sb1 0.0309(3) 0.0502(4) 0.0422(3) 0.0036(3) 0.0110(2) -0.0048(3)
F1 0.059(4) 0.141(7) 0.134(6) 0.033(5) -0.010(4) 0.016(4)
F2 0.044(3) 0.139(7) 0.102(5) 0.014(5) -0.007(3) 0.010(4)
F3 0.136(6) 0.144(7) 0.099(5) -0.050(5) 0.020(5) 0.015(6)
F4 0.111(5) 0.083(5) 0.106(4) 0.044(4) 0.051(4) 0.003(4)
F5 0.084(4) 0.090(5) 0.108(4) 0.040(4) 0.052(3) 0.006(4)
F6 0.105(5) 0.121(6) 0.080(4) -0.003(4) 0.025(4) 0.004(5)
Sb2 0.1634(12) 0.1583(15) 0.2228(17) 0.0174(13) 0.0706(12) -0.0095(11)
F7 0.221(11) 0.342(14) 0.333(14) 0.001(12) 0.071(10) -0.043(11)
F8 0.169(7) 0.238(11) 0.233(9) 0.011(8) 0.125(6) -0.033(7)
F9 0.126(7) 0.300(11) 0.267(10) -0.114(9) 0.058(7) 0.046(8)
F10 0.233(9) 0.206(9) 0.211(9) 0.023(8) -0.002(8) -0.006(8)
F11 0.175(7) 0.211(10) 0.205(8) -0.065(7) 0.094(6) 0.038(7)
F12 0.261(12) 0.244(12) 0.224(11) 0.075(10) -0.009(9) 0.033(10)

loop_
_atom_type_symbol
_atom_type_description
_atom_type_scat_dispersion_real
_atom_type_scat_dispersion_imag
_atom_type_scat_source
C C 0.0181 0.0091 'International Tables Vol C Tables 4.2.6.8 and 6.1.1.4'
H H 0.0000 0.0000 'International Tables Vol C Tables 4.2.6.8 and 6.1.1.4'
N N 0.0311 0.0180 'International Tables Vol C Tables 4.2.6.8 and 6.1.1.4'
F F 0.0727 0.0534 'International Tables Vol C Tables 4.2.6.8 and 6.1.1.4'
P P 0.2955 0.4335 'International Tables Vol C Tables 4.2.6.8 and 6.1.1.4'
Ag Ag 0.1306 4.2820 'International Tables Vol C Tables 4.2.6.8 and 6.1.1.4'
Sb Sb -0.0562 5.8946 'International Tables Vol C Tables 4.2.6.8 and 6.1.1.4'

loop_
_geom_angle_atom_site_label_1
_geom_angle_atom_site_label_2
_geom_angle_atom_site_label_3
_geom_angle
_geom_angle_site_symmetry_1
_geom_angle_site_symmetry_3
_geom_angle_publ_flag
N3 Ag1 P1 110.5(2) . 3_557 ?
N3 Ag1 P4 107.8(2) . . ?
P1 Ag1 P4 141.70(11) 3_557 . ?
N1 Ag2 P6 110.74(18) . 3_557 ?
N1 Ag2 P3 106.11(18) . . ?
P6 Ag2 P3 143.15(10) 3_557 . ?
N2 Ag3 P2 111.7(2) . . ?
N2 Ag3 P5 108.0(2) . . ?
P2 Ag3 P5 140.24(11) . . ?
C12 P1 C18 105.0(4) . . ?
C12 P1 C10 101.9(4) . . ?
C18 P1 C10 114.5(4) . . ?
C12 P1 Ag1 117.4(3) . 3_557 ?
C18 P1 Ag1 111.0(3) . 3_557 ?
C10 P1 Ag1 107.0(3) . 3_557 ?
C30 P2 C24 106.1(5) . . ?
C30 P2 C8 104.8(4) . . ?
C24 P2 C8 106.2(4) . . ?
C30 P2 Ag3 111.7(3) . . ?
C24 P2 Ag3 114.7(4) . . ?
C8 P2 Ag3 112.6(3) . . ?
C53 P3 C47 107.1(4) . . ?
C53 P3 C45 100.9(4) . . ?
C47 P3 C45 110.0(4) . . ?
C53 P3 Ag2 113.7(3) . . ?
C47 P3 Ag2 114.1(3) . . ?
C45 P3 Ag2 110.2(3) . . ?
C65 P4 C59 105.5(4) . . ?
C65 P4 C43 101.6(4) . . ?
C59 P4 C43 106.4(4) . . ?
C65 P4 Ag1 111.8(3) . . ?
C59 P4 Ag1 117.0(3) . . ?
C43 P4 Ag1 113.1(3) . . ?
C88 P5 C78 106.0(4) . . ?
C88 P5 C82 107.1(4) . . ?
C78 P5 C82 103.7(4) . . ?
C88 P5 Ag3 113.8(3) . . ?
C78 P5 Ag3 108.9(3) . . ?
C82 P5 Ag3 116.4(3) . . ?
C100 P6 C94 109.0(4) . . ?
C100 P6 C80 107.1(4) . . ?
C94 P6 C80 100.2(4) . . ?
C100 P6 Ag2 113.8(3) . 3_557 ?
C94 P6 Ag2 115.1(3) . 3_557 ?
C80 P6 Ag2 110.5(2) . 3_557 ?
C75 N3 C71 112.9(7) . . ?
C75 N3 Ag1 125.4(6) . . ?
C71 N3 Ag1 121.6(5) . . ?
N3 C71 C72 123.2(8) . . ?
N3 C71 H71A 118.4 . . ?
C72 C71 H71A 118.4 . . ?
C73 C72 C71 120.2(8) . . ?
C73 C72 H72A 119.9 . . ?
C71 C72 H72A 119.9 . . ?
C74 C73 C72 116.9(7) . . ?
C74 C73 C76 123.3(6) . . ?
C72 C73 C76 119.8(7) . . ?
C73 C74 C75 120.1(7) . . ?
C73 C74 H74A 119.9 . . ?
C75 C74 H74A 119.9 . . ?
N3 C75 C74 126.7(8) . . ?
N3 C75 H75A 116.6 . . ?
C74 C75 H75A 116.6 . . ?
C73 C76 C77 120.4(5) . . ?
C73 C76 C81 119.3(5) . . ?
C77 C76 C81 120.0 . . ?
C76 C77 C78 120.0 . . ?
C76 C77 H77A 120.0 . . ?
C78 C77 H77A 120.0 . . ?
C77 C78 C79 120.0 . . ?
C77 C78 P5 120.1(3) . . ?
C79 C78 P5 118.7(3) . . ?
C80 C79 C78 120.0 . . ?
C80 C79 H79A 120.0 . . ?
C78 C79 H79A 120.0 . . ?
C79 C80 C81 120.0 . . ?
C79 C80 P6 119.6(3) . . ?
C81 C80 P6 120.3(3) . . ?
C80 C81 C76 120.0 . . ?
C80 C81 H81A 120.0 . . ?
C76 C81 H81A 120.0 . . ?
C5 N1 C1 113.7(7) . . ?
C5 N1 Ag2 122.5(6) . . ?
C1 N1 Ag2 123.7(6) . . ?
N1 C1 C2 122.9(9) . . ?
N1 C1 H1A 118.6 . . ?
C2 C1 H1A 118.6 . . ?
C3 C2 C1 120.6(8) . . ?
C3 C2 H2A 119.7 . . ?
C1 C2 H2A 119.7 . . ?
C2 C3 C6 120.6(7) . . ?
C2 C3 C4 117.3(7) . . ?
C6 C3 C4 122.0(7) . . ?
C3 C4 C5 119.5(8) . . ?
C3 C4 H4A 120.2 . . ?
C5 C4 H4A 120.2 . . ?
N1 C5 C4 125.9(8) . . ?
N1 C5 H5A 117.0 . . ?
C4 C5 H5A 117.0 . . ?
C3 C6 C7 120.8(4) . . ?
C3 C6 C11 118.9(4) . . ?
C7 C6 C11 120.0 . . ?
C6 C7 C8 120.0 . . ?
C6 C7 H7A 120.0 . . ?
C8 C7 H7A 120.0 . . ?
C9 C8 C7 120.0 . . ?
C9 C8 P2 120.4(3) . . ?
C7 C8 P2 119.6(3) . . ?
C10 C9 C8 120.0 . . ?
C10 C9 H9A 120.0 . . ?
C8 C9 H9A 120.0 . . ?
C11 C10 C9 120.0 . . ?
C11 C10 P1 123.1(3) . . ?
C9 C10 P1 115.7(3) . . ?
C10 C11 C6 120.0 . . ?
C10 C11 H11A 120.0 . . ?
C6 C11 H11A 120.0 . . ?
C40 N2 C36 113.6(8) . . ?
C40 N2 Ag3 126.4(6) . . ?
C36 N2 Ag3 119.9(6) . . ?
N2 C36 C37 124.3(8) . . ?
N2 C36 H36A 117.9 . . ?
C37 C36 H36A 117.9 . . ?
C38 C37 C36 119.7(7) . . ?
C38 C37 H37A 120.1 . . ?
C36 C37 H37A 120.1 . . ?
C37 C38 C39 115.5(7) . . ?
C37 C38 C41 120.2(7) . . ?
C39 C38 C41 124.3(7) . . ?
C38 C39 C40 122.5(9) . . ?
C38 C39 H39A 118.8 . . ?
C40 C39 H39A 118.8 . . ?
N2 C40 C39 123.8(9) . . ?
N2 C40 H40A 118.1 . . ?
C39 C40 H40A 118.1 . . ?
C38 C41 C42 120.6(5) . . ?
C38 C41 C46 119.2(5) . . ?
C42 C41 C46 120.0 . . ?
C41 C42 C43 120.0 . . ?
C41 C42 H42A 120.0 . . ?
C43 C42 H42A 120.0 . . ?
C44 C43 C42 120.0 . . ?
C44 C43 P4 121.1(4) . . ?
C42 C43 P4 118.8(4) . . ?
C43 C44 C45 120.0 . . ?
C43 C44 H44A 120.0 . . ?
C45 C44 H44A 120.0 . . ?
C46 C45 C44 120.0 . . ?
C46 C45 P3 121.4(4) . . ?
C44 C45 P3 117.3(4) . . ?
C45 C46 C41 120.0 . . ?
C45 C46 H46A 120.0 . . ?
C41 C46 H46A 120.0 . . ?
C17 C12 C13 121.7(8) . . ?
C17 C12 P1 117.5(6) . . ?
C13 C12 P1 120.8(6) . . ?
C12 C13 C14 117.6(7) . . ?
C12 C13 H13A 121.2 . . ?
C14 C13 H13A 121.2 . . ?
C15 C14 C13 119.0(8) . . ?
C15 C14 H14A 120.5 . . ?
C13 C14 H14A 120.5 . . ?
C16 C15 C14 123.7(9) . . ?
C16 C15 H15A 118.1 . . ?
C14 C15 H15A 118.1 . . ?
C15 C16 C17 119.5(8) . . ?
C15 C16 H16A 120.3 . . ?
C17 C16 H16A 120.3 . . ?
C12 C17 C16 118.5(8) . . ?
C12 C17 H17A 120.7 . . ?
C16 C17 H17A 120.7 . . ?
C23 C18 C19 121.2(8) . . ?
C23 C18 P1 120.8(7) . . ?
C19 C18 P1 117.8(7) . . ?
C18 C19 C20 118.1(9) . . ?
C18 C19 H19A 121.0 . . ?
C20 C19 H19A 121.0 . . ?
C21 C20 C19 119.2(9) . . ?
C21 C20 H20A 120.4 . . ?
C19 C20 H20A 120.4 . . ?
C22 C21 C20 123.7(10) . . ?
C22 C21 H21A 118.2 . . ?
C20 C21 H21A 118.2 . . ?
C21 C22 C23 118.3(10) . . ?
C21 C22 H22A 120.8 . . ?
C23 C22 H22A 120.8 . . ?
C18 C23 C22 119.0(9) . . ?
C18 C23 H23A 120.5 . . ?
C22 C23 H23A 120.5 . . ?
C25 C24 C29 119.0(10) . . ?
C25 C24 P2 121.1(9) . . ?
C29 C24 P2 119.8(8) . . ?
C24 C25 C26 123.6(11) . . ?
C24 C25 H25A 118.2 . . ?
C26 C25 H25A 118.2 . . ?
C27 C26 C25 117.9(13) . . ?
C27 C26 H26A 121.0 . . ?
C25 C26 H26A 121.0 . . ?
C26 C27 C28 119.5(14) . . ?
C26 C27 H27A 120.2 . . ?
C28 C27 H27A 120.2 . . ?
C27 C28 C29 124.5(13) . . ?
C27 C28 H28A 117.7 . . ?
C29 C28 H28A 117.7 . . ?
C24 C29 C28 114.8(11) . . ?
C24 C29 H29A 122.6 . . ?
C28 C29 H29A 122.6 . . ?
C35 C30 C31 117.9(8) . . ?
C35 C30 P2 117.8(7) . . ?
C31 C30 P2 124.3(6) . . ?
C30 C31 C32 120.5(9) . . ?
C30 C31 H31A 119.7 . . ?
C32 C31 H31A 119.7 . . ?
C33 C32 C31 118.9(9) . . ?
C33 C32 H32A 120.5 . . ?
C31 C32 H32A 120.5 . . ?
C34 C33 C32 121.7(10) . . ?
C34 C33 H33A 119.1 . . ?
C32 C33 H33A 119.1 . . ?
C33 C34 C35 120.4(10) . . ?
C33 C34 H34A 119.8 . . ?
C35 C34 H34A 119.8 . . ?
C30 C35 C34 120.2(9) . . ?
C30 C35 H35A 119.9 . . ?
C34 C35 H35A 119.9 . . ?
C52 C47 C48 119.4(9) . . ?
C52 C47 P3 124.6(7) . . ?
C48 C47 P3 115.9(7) . . ?
C47 C48 C49 119.5(9) . . ?
C47 C48 H48A 120.2 . . ?
C49 C48 H48A 120.2 . . ?
C50 C49 C48 119.8(10) . . ?
C50 C49 H49A 120.1 . . ?
C48 C49 H49A 120.1 . . ?
C51 C50 C49 121.8(11) . . ?
C51 C50 H50A 119.1 . . ?
C49 C50 H50A 119.1 . . ?
C50 C51 C52 120.4(10) . . ?
C50 C51 H51A 119.8 . . ?
C52 C51 H51A 119.8 . . ?
C47 C52 C51 118.9(10) . . ?
C47 C52 H52A 120.6 . . ?
C51 C52 H52A 120.5 . . ?
C58 C53 C54 119.7(7) . . ?
C58 C53 P3 118.8(5) . . ?
C54 C53 P3 121.5(6) . . ?
C53 C54 C55 118.6(7) . . ?
C53 C54 H54A 120.7 . . ?
C55 C54 H54A 120.7 . . ?
C56 C55 C54 119.2(8) . . ?
C56 C55 H55A 120.4 . . ?
C54 C55 H55A 120.4 . . ?
C57 C56 C55 123.6(8) . . ?
C57 C56 H56A 118.2 . . ?
C55 C56 H56A 118.2 . . ?
C56 C57 C58 117.8(8) . . ?
C56 C57 H57A 121.1 . . ?
C58 C57 H57A 121.1 . . ?
C53 C58 C57 121.0(8) . . ?
C53 C58 H58A 119.5 . . ?
C57 C58 H58A 119.5 . . ?
C64 C59 C60 121.1(8) . . ?
C64 C59 P4 122.4(6) . . ?
C60 C59 P4 115.8(6) . . ?
C59 C60 C61 118.4(8) . . ?
C59 C60 H60A 120.8 . . ?
C61 C60 H60A 120.8 . . ?
C62 C61 C60 119.3(8) . . ?
C62 C61 H61A 120.3 . . ?
C60 C61 H61A 120.3 . . ?
C63 C62 C61 122.8(8) . . ?
C63 C62 H62A 118.6 . . ?
C61 C62 H62A 118.6 . . ?
C62 C63 C64 119.9(8) . . ?
C62 C63 H63A 120.0 . . ?
C64 C63 H63A 120.0 . . ?
C59 C64 C63 118.5(8) . . ?
C59 C64 H64A 120.8 . . ?
C63 C64 H64A 120.8 . . ?
C70 C65 C66 120.2(8) . . ?
C70 C65 P4 121.6(6) . . ?
C66 C65 P4 118.3(6) . . ?
C65 C66 C67 119.8(8) . . ?
C65 C66 H66A 120.1 . . ?
C67 C66 H66A 120.1 . . ?
C68 C67 C66 119.1(9) . . ?
C68 C67 H67A 120.5 . . ?
C66 C67 H67A 120.5 . . ?
C69 C68 C67 121.9(9) . . ?
C69 C68 H68A 119.0 . . ?
C67 C68 H68A 119.0 . . ?
C68 C69 C70 120.0(9) . . ?
C68 C69 H69A 120.0 . . ?
C70 C69 H69A 120.0 . . ?
C65 C70 C69 118.8(8) . . ?
C65 C70 H70A 120.6 . . ?
C69 C70 H70A 120.6 . . ?
C87 C82 C83 120.5(8) . . ?
C87 C82 P5 122.2(6) . . ?
C83 C82 P5 117.2(6) . . ?
C82 C83 C84 117.9(8) . . ?
C82 C83 H83A 121.0 . . ?
C84 C83 H83A 121.0 . . ?
C85 C84 C83 120.3(8) . . ?
C85 C84 H84A 119.8 . . ?
C83 C84 H84A 119.8 . . ?
C86 C85 C84 121.7(9) . . ?
C86 C85 H85A 119.2 . . ?
C84 C85 H85A 119.2 . . ?
C85 C86 C87 119.9(9) . . ?
C85 C86 H86A 120.1 . . ?
C87 C86 H86A 120.1 . . ?
C82 C87 C86 119.6(8) . . ?
C82 C87 H87A 120.2 . . ?
C86 C87 H87A 120.2 . . ?
C93 C88 C89 119.3(9) . . ?
C93 C88 P5 119.9(7) . . ?
C89 C88 P5 120.4(7) . . ?
C88 C89 C90 119.5(9) . . ?
C88 C89 H89A 120.2 . . ?
C90 C89 H89A 120.2 . . ?
C91 C90 C89 119.0(10) . . ?
C91 C90 H90A 120.5 . . ?
C89 C90 H90A 120.5 . . ?
C92 C91 C90 122.3(10) . . ?
C92 C91 H91A 118.8 . . ?
C90 C91 H91A 118.8 . . ?
C91 C92 C93 119.6(10) . . ?
C91 C92 H92A 120.2 . . ?
C93 C92 H92A 120.2 . . ?
C88 C93 C92 119.5(10) . . ?
C88 C93 H93A 120.2 . . ?
C92 C93 H93A 120.2 . . ?
C99 C94 C95 119.9(8) . . ?
C99 C94 P6 119.0(6) . . ?
C95 C94 P6 120.6(6) . . ?
C94 C95 C96 117.7(8) . . ?
C94 C95 H95A 121.1 . . ?
C96 C95 H95A 121.1 . . ?
C97 C96 C95 120.9(8) . . ?
C97 C96 H96A 119.5 . . ?
C95 C96 H96A 119.5 . . ?
C98 C97 C96 121.6(9) . . ?
C98 C97 H97A 119.2 . . ?
C96 C97 H97A 119.2 . . ?
C97 C98 C99 119.4(9) . . ?
C97 C98 H98A 120.3 . . ?
C99 C98 H98A 120.3 . . ?
C94 C99 C98 120.4(8) . . ?
C94 C99 H99A 119.8 . . ?
C98 C99 H99A 119.8 . . ?
C105 C100 C101 120.3(8) . . ?
C105 C100 P6 118.0(6) . . ?
C101 C100 P6 121.6(7) . . ?
C102 C101 C100 119.3(9) . . ?
C102 C101 H101 120.4 . . ?
C100 C101 H101 120.4 . . ?
C103 C102 C101 118.5(10) . . ?
C103 C102 H10C 120.7 . . ?
C101 C102 H10C 120.7 . . ?
C104 C103 C102 123.3(11) . . ?
C104 C103 H10D 118.3 . . ?
C102 C103 H10D 118.3 . . ?
C103 C104 C105 120.3(10) . . ?
C103 C104 H10E 119.9 . . ?
C105 C104 H10E 119.9 . . ?
C100 C105 C104 117.3(9) . . ?
C100 C105 H10F 121.4 . . ?
C104 C105 H10F 121.4 . . ?
F15 Sb3 F16 91.0(5) . . ?
F15 Sb3 F13 88.7(5) . . ?
F16 Sb3 F13 89.5(6) . . ?
F15 Sb3 F18 89.1(5) . . ?
F16 Sb3 F18 179.2(6) . . ?
F13 Sb3 F18 91.3(5) . . ?
F15 Sb3 F17 173.4(5) . . ?
F16 Sb3 F17 94.6(5) . . ?
F13 Sb3 F17 87.8(5) . . ?
F18 Sb3 F17 85.4(4) . . ?
F15 Sb3 F14 90.0(5) . . ?
F16 Sb3 F14 89.6(5) . . ?
F13 Sb3 F14 178.4(5) . . ?
F18 Sb3 F14 89.6(5) . . ?
F17 Sb3 F14 93.6(5) . . ?
F2 Sb1 F5 89.1(3) . . ?
F2 Sb1 F3 90.3(4) . . ?
F5 Sb1 F3 88.9(4) . . ?
F2 Sb1 F4 90.6(3) . . ?
F5 Sb1 F4 179.6(3) . . ?
F3 Sb1 F4 90.8(4) . . ?
F2 Sb1 F6 89.7(4) . . ?
F5 Sb1 F6 92.9(4) . . ?
F3 Sb1 F6 178.1(4) . . ?
F4 Sb1 F6 87.3(4) . . ?
F2 Sb1 F1 177.7(4) . . ?
F5 Sb1 F1 89.1(3) . . ?
F3 Sb1 F1 90.9(4) . . ?
F4 Sb1 F1 91.2(4) . . ?
F6 Sb1 F1 89.1(4) . . ?
F10 Sb2 F9 97.1(6) . . ?
F10 Sb2 F7 87.4(7) . . ?
F9 Sb2 F7 86.0(7) . . ?
F10 Sb2 F8 100.6(6) . . ?
F9 Sb2 F8 93.0(5) . . ?
F7 Sb2 F8 171.9(7) . . ?
F10 Sb2 F12 172.1(6) . . ?
F9 Sb2 F12 78.1(6) . . ?
F7 Sb2 F12 86.0(7) . . ?
F8 Sb2 F12 86.0(6) . . ?
F10 Sb2 F11 104.8(6) . . ?
F9 Sb2 F11 155.8(6) . . ?
F7 Sb2 F11 84.9(6) . . ?
F8 Sb2 F11 93.0(5) . . ?
F12 Sb2 F11 79.0(6) . . ?

loop_
_geom_bond_atom_site_label_1
_geom_bond_atom_site_label_2
_geom_bond_distance
_geom_bond_site_symmetry_2
_geom_bond_publ_flag
Ag1 N3 2.287(7) . ?
Ag1 P1 2.442(3) 3_557 ?
Ag1 P4 2.443(3) . ?
Ag2 N1 2.303(7) . ?
Ag2 P6 2.455(3) 3_557 ?
Ag2 P3 2.483(3) . ?
Ag3 N2 2.285(8) . ?
Ag3 P2 2.457(3) . ?
Ag3 P5 2.473(3) . ?
P1 C12 1.794(9) . ?
P1 C18 1.831(9) . ?
P1 C10 1.836(6) . ?
P1 Ag1 2.442(3) 3_557 ?
P2 C30 1.803(9) . ?
P2 C24 1.843(11) . ?
P2 C8 1.891(6) . ?
P3 C53 1.799(8) . ?
P3 C47 1.822(10) . ?
P3 C45 1.835(6) . ?
P4 C65 1.808(8) . ?
P4 C59 1.832(9) . ?
P4 C43 1.890(6) . ?
P5 C88 1.814(9) . ?
P5 C78 1.822(6) . ?
P5 C82 1.833(9) . ?
P6 C100 1.798(8) . ?
P6 C94 1.818(9) . ?
P6 C80 1.847(6) . ?
P6 Ag2 2.455(3) 3_557 ?
N3 C75 1.353(9) . ?
N3 C71 1.377(10) . ?
C71 C72 1.431(10) . ?
C71 H71A 0.9500 . ?
C72 C73 1.376(10) . ?
C72 H72A 0.9500 . ?
C73 C74 1.373(10) . ?
C73 C76 1.387(8) . ?
C74 C75 1.378(11) . ?
C74 H74A 0.9500 . ?
C75 H75A 0.9500 . ?
C76 C77 1.3900 . ?
C76 C81 1.3900 . ?
C77 C78 1.3900 . ?
C77 H77A 0.9500 . ?
C78 C79 1.3900 . ?
C79 C80 1.3900 . ?
C79 H79A 0.9500 . ?
C80 C81 1.3900 . ?
C81 H81A 0.9500 . ?
N1 C5 1.360(10) . ?
N1 C1 1.367(10) . ?
C1 C2 1.423(11) . ?
C1 H1A 0.9500 . ?
C2 C3 1.367(11) . ?
C2 H2A 0.9500 . ?
C3 C6 1.376(8) . ?
C3 C4 1.378(10) . ?
C4 C5 1.382(10) . ?
C4 H4A 0.9500 . ?
C5 H5A 0.9500 . ?
C6 C7 1.3900 . ?
C6 C11 1.3900 . ?
C7 C8 1.3900 . ?
C7 H7A 0.9500 . ?
C8 C9 1.3900 . ?
C9 C10 1.3900 . ?
C9 H9A 0.9500 . ?
C10 C11 1.3900 . ?
C11 H11A 0.9500 . ?
N2 C40 1.353(11) . ?
N2 C36 1.367(10) . ?
C36 C37 1.433(10) . ?
C36 H36A 0.9500 . ?
C37 C38 1.369(10) . ?
C37 H37A 0.9500 . ?
C38 C39 1.374(11) . ?
C38 C41 1.387(8) . ?
C39 C40 1.388(11) . ?
C39 H39A 0.9500 . ?
C40 H40A 0.9500 . ?
C41 C42 1.3900 . ?
C41 C46 1.3900 . ?
C42 C43 1.3900 . ?
C42 H42A 0.9500 . ?
C43 C44 1.3900 . ?
C44 C45 1.3900 . ?
C44 H44A 0.9500 . ?
C45 C46 1.3900 . ?
C46 H46A 0.9500 . ?
C12 C17 1.383(9) . ?
C12 C13 1.390(9) . ?
C13 C14 1.428(7) . ?
C13 H13A 0.9500 . ?
C14 C15 1.362(10) . ?
C14 H14A 0.9500 . ?
C15 C16 1.322(10) . ?
C15 H15A 0.9500 . ?
C16 C17 1.420(10) . ?
C16 H16A 0.9500 . ?
C17 H17A 0.9500 . ?
C18 C23 1.351(10) . ?
C18 C19 1.386(10) . ?
C19 C20 1.403(10) . ?
C19 H19A 0.9500 . ?
C20 C21 1.361(11) . ?
C20 H20A 0.9500 . ?
C21 C22 1.302(11) . ?
C21 H21A 0.9500 . ?
C22 C23 1.442(11) . ?
C22 H22A 0.9500 . ?
C23 H23A 0.9500 . ?
C24 C25 1.328(15) . ?
C24 C29 1.374(15) . ?
C25 C26 1.437(18) . ?
C25 H25A 0.9500 . ?
C26 C27 1.305(19) . ?
C26 H26A 0.9500 . ?
C27 C28 1.321(19) . ?
C27 H27A 0.9500 . ?
C28 C29 1.447(8) . ?
C28 H28A 0.9500 . ?
C29 H29A 0.9500 . ?
C30 C35 1.375(10) . ?
C30 C31 1.393(10) . ?
C31 C32 1.405(10) . ?
C31 H31A 0.9500 . ?
C32 C33 1.366(10) . ?
C32 H32A 0.9500 . ?
C33 C34 1.310(11) . ?
C33 H33A 0.9500 . ?
C34 C35 1.417(10) . ?
C34 H34A 0.9500 . ?
C35 H35A 0.9500 . ?
C47 C52 1.363(11) . ?
C47 C48 1.391(10) . ?
C48 C49 1.399(11) . ?
C48 H48A 0.9500 . ?
C49 C50 1.356(11) . ?
C49 H49A 0.9500 . ?
C50 C51 1.305(11) . ?
C50 H50A 0.9500 . ?
C51 C52 1.436(11) . ?
C51 H51A 0.9500 . ?
C52 H52A 0.9500 . ?
C53 C58 1.372(10) . ?
C53 C54 1.386(9) . ?
C54 C55 1.416(9) . ?
C54 H54A 0.9500 . ?
C55 C56 1.370(10) . ?
C55 H55A 0.9500 . ?
C56 C57 1.319(10) . ?
C56 H56A 0.9500 . ?
C57 C58 1.424(9) . ?
C57 H57A 0.9500 . ?
C58 H58A 0.9500 . ?
C59 C64 1.368(9) . ?
C59 C60 1.398(9) . ?
C60 C61 1.400(10) . ?
C60 H60A 0.9500 . ?
C61 C62 1.363(10) . ?
C61 H61A 0.9500 . ?
C62 C63 1.323(9) . ?
C62 H62A 0.9500 . ?
C63 C64 1.418(10) . ?
C63 H63A 0.9500 . ?
C64 H64A 0.9500 . ?
C65 C70 1.368(9) . ?
C65 C66 1.378(10) . ?
C66 C67 1.409(10) . ?
C66 H66A 0.9500 . ?
C67 C68 1.363(10) . ?
C67 H67A 0.9500 . ?
C68 C69 1.325(11) . ?
C68 H68A 0.9500 . ?
C69 C70 1.432(10) . ?
C69 H69A 0.9500 . ?
C70 H70A 0.9500 . ?
C82 C87 1.362(10) . ?
C82 C83 1.402(9) . ?
C83 C84 1.405(9) . ?
C83 H83A 0.9500 . ?
C84 C85 1.366(10) . ?
C84 H84A 0.9500 . ?
C85 C86 1.328(10) . ?
C85 H85A 0.9500 . ?
C86 C87 1.417(10) . ?
C86 H86A 0.9500 . ?
C87 H87A 0.9500 . ?
C88 C93 1.369(11) . ?
C88 C89 1.377(10) . ?
C89 C90 1.406(10) . ?
C89 H89A 0.9500 . ?
C90 C91 1.358(11) . ?
C90 H90A 0.9500 . ?
C91 C92 1.309(12) . ?
C91 H91A 0.9500 . ?
C92 C93 1.423(11) . ?
C92 H92A 0.9500 . ?
C93 H93A 0.9500 . ?
C94 C99 1.363(10) . ?
C94 C95 1.388(9) . ?
C95 C96 1.406(10) . ?
C95 H95A 0.9500 . ?
C96 C97 1.360(10) . ?
C96 H96A 0.9500 . ?
C97 C98 1.315(10) . ?
C97 H97A 0.9500 . ?
C98 C99 1.417(11) . ?
C98 H98A 0.9500 . ?
C99 H99A 0.9500 . ?
C100 C105 1.365(11) . ?
C100 C101 1.422(7) . ?
C101 C102 1.407(10) . ?
C101 H101 0.9500 . ?
C102 C103 1.345(12) . ?
C102 H10C 0.9500 . ?
C103 C104 1.325(11) . ?
C103 H10D 0.9500 . ?
C104 C105 1.442(7) . ?
C104 H10E 0.9500 . ?
C105 H10F 0.9500 . ?
Sb3 F15 1.765(9) . ?
Sb3 F16 1.772(10) . ?
Sb3 F13 1.774(10) . ?
Sb3 F18 1.850(9) . ?
Sb3 F17 1.860(8) . ?
Sb3 F14 1.891(10) . ?
Sb1 F2 1.821(6) . ?
Sb1 F5 1.827(7) . ?
Sb1 F3 1.836(9) . ?
Sb1 F4 1.842(7) . ?
Sb1 F6 1.855(8) . ?
Sb1 F1 1.890(7) . ?
Sb2 F10 1.696(11) . ?
Sb2 F9 1.778(10) . ?
Sb2 F7 1.796(12) . ?
Sb2 F8 1.886(9) . ?
Sb2 F12 1.924(11) . ?
Sb2 F11 1.927(9) . ?

loop_
_platon_squeeze_void_nr
_platon_squeeze_void_average_x
_platon_squeeze_void_average_y
_platon_squeeze_void_average_z
_platon_squeeze_void_volume
_platon_squeeze_void_count_electrons
_platon_squeeze_void_content
1 0.000 0.000 0.000 22 3 ' '
2 -0.005 0.000 0.492 1439 915 ' '
3 -0.118 0.275 0.299 133 73 ' '
4 -0.050 0.500 0.009 1437 912 ' '
5 0.119 0.726 0.700 131 79 ' '
6 0.381 0.226 0.800 132 75 ' '
7 0.500 0.500 0.500 22 3 ' '
8 0.619 0.774 0.200 130 76 ' '
